data_4110512
loop_
_publ_author_name
'Stefania Accorsi'
'Anne-Laure Barra'
'Andrea Caneschi'
'Guillaume Chastanet'
'Andrea Cornia'
'Antonio C. Fabretti'
'Dante Gatteschi'
'Cecilia Mortal\`o'
'Emiliano Olivieri'
'Francesca Parenti'
'Patrick Rosa'
'Roberta Sessoli'
'Lorenzo Sorace'
'Wolfgang Wernsdorfer'
'Laura Zobbi'

_publ_section_title
;
 Tuning Anisotropy Barriers in a Family of Tetrairon(III) Single-Molecule
 Magnets with an S = 5 Ground State
;
_journal_name_full 'Journal of the American Chemical Society'
_journal_page_first 4742
_journal_page_last 4755
_journal_paper_doi 10.1021/ja0576381
_journal_volume 128
_journal_year 2006
_chemical_formula_moiety 'C80 H144 Fe4 O18'
_chemical_formula_sum 'C80 H144 Fe4 O18'
_chemical_formula_weight 1617.35
_chemical_name_systematic
;
 ?
;
_space_group_IT_number 148
_symmetry_cell_setting trigonal
_symmetry_space_group_name_Hall '-R 3'
_symmetry_space_group_name_H-M 'R -3 :H'
_atom_sites_solution_hydrogens geom
_atom_sites_solution_primary direct
_atom_sites_solution_secondary difmap
_audit_creation_method 'SHELXL-97 (Sheldrick, 1997)'
_cell_angle_alpha 90.00
_cell_angle_beta 90.00
_cell_angle_gamma 120.00
_cell_formula_units_Z 6
_cell_length_a 16.4332(2)
_cell_length_b 16.4332(2)
_cell_length_c 57.6317(9)
_cell_measurement_temperature 100(2)
_cell_volume 13478.3(3)
_computing_cell_refinement 'Bruker-Nonius X8APEX package'
_computing_data_collection 'Bruker-Nonius X8APEX package'
_computing_data_reduction 'Bruker-Nonius X8APEX package'
_computing_molecular_graphics 'ORTEP3 (Farrugia, 1997)'
_computing_publication_material 'WINGX v1.64.02 (Farrugia, 1999)'
_computing_structure_refinement 'SHELXL-97 (Sheldrick, 1997)'
_computing_structure_solution 'SIR92 (Altomare, 1993)'
_diffrn_ambient_temperature 100(2)
_diffrn_measured_fraction_theta_full 0.989
_diffrn_measured_fraction_theta_max 0.989
_diffrn_measurement_device_type 'Bruker X8APEX four-circle diffractometer'
_diffrn_measurement_method 'phi and omega scans'
_diffrn_radiation_monochromator graphite
_diffrn_radiation_source 'fine-focus sealed tube'
_diffrn_radiation_type MoK\a
_diffrn_radiation_wavelength 0.71073
_diffrn_reflns_av_R_equivalents 0.0303
_diffrn_reflns_av_sigmaI/netI 0.0371
_diffrn_reflns_limit_h_max 18
_diffrn_reflns_limit_h_min -19
_diffrn_reflns_limit_k_max 14
_diffrn_reflns_limit_k_min -19
_diffrn_reflns_limit_l_max 68
_diffrn_reflns_limit_l_min -62
_diffrn_reflns_number 19850
_diffrn_reflns_theta_full 25.05
_diffrn_reflns_theta_max 25.05
_diffrn_reflns_theta_min 1.47
_exptl_absorpt_coefficient_mu 0.692
_exptl_absorpt_correction_T_max 0.95
_exptl_absorpt_correction_T_min 0.84
_exptl_absorpt_correction_type multi-scan
_exptl_absorpt_process_details
;
SADABS - Bruker Nonius area detector scaling 
and absorption correction - V2.10'
;
_exptl_crystal_colour yellow
_exptl_crystal_density_diffrn 1.196
_exptl_crystal_description 'flat hexagons'
_exptl_crystal_F_000 5232
_exptl_crystal_size_max 0.40
_exptl_crystal_size_mid 0.40
_exptl_crystal_size_min 0.08
_refine_diff_density_max 2.802
_refine_diff_density_min -0.355
_refine_diff_density_rms 0.097
_refine_ls_extinction_method none
_refine_ls_goodness_of_fit_ref 1.059
_refine_ls_hydrogen_treatment riding
_refine_ls_matrix_type full
_refine_ls_number_parameters 377
_refine_ls_number_reflns 5271
_refine_ls_number_restraints 80
_refine_ls_restrained_S_all 1.056
_refine_ls_R_factor_all 0.0806
_refine_ls_R_factor_gt 0.0648
_refine_ls_shift/su_max 0.002
_refine_ls_shift/su_mean 0.000
_refine_ls_structure_factor_coef Fsqd
_refine_ls_weighting_details 'calc w=1/[\s^2^(Fo^2^)+(0.1288P)^2^+0.0000P] where P=(Fo^2^+2Fc^2^)/3'
_refine_ls_weighting_scheme calc
_refine_ls_wR_factor_gt 0.1586
_refine_ls_wR_factor_ref 0.1759
_reflns_number_gt 4294
_reflns_number_total 5271
_reflns_threshold_expression >2sigma(I)
_cod_data_source_file ja0576381si20051109_124008.cif
_cod_data_source_block fe4tbu_2_work2
_cod_original_sg_symbol_H-M 'R -3'
_cod_database_code 4110512

loop_
_symmetry_equiv_pos_as_xyz
'x, y, z'
'-y, x-y, z'
'-x+y, -x, z'
'x+2/3, y+1/3, z+1/3'
'-y+2/3, x-y+1/3, z+1/3'
'-x+y+2/3, -x+1/3, z+1/3'
'x+1/3, y+2/3, z+2/3'
'-y+1/3, x-y+2/3, z+2/3'
'-x+y+1/3, -x+2/3, z+2/3'
'-x, -y, -z'
'y, -x+y, -z'
'x-y, x, -z'
'-x+2/3, -y+1/3, -z+1/3'
'y+2/3, -x+y+1/3, -z+1/3'
'x-y+2/3, x+1/3, -z+1/3'
'-x+1/3, -y+2/3, -z+2/3'
'y+1/3, -x+y+2/3, -z+2/3'
'x-y+1/3, x+2/3, -z+2/3'

loop_
_atom_site_label
_atom_site_type_symbol
_atom_site_fract_x
_atom_site_fract_y
_atom_site_fract_z
_atom_site_U_iso_or_equiv
_atom_site_adp_type
_atom_site_occupancy
_atom_site_symmetry_multiplicity
_atom_site_calc_flag
_atom_site_refinement_flags
_atom_site_disorder_assembly
_atom_site_disorder_group
Fe01 Fe 1.0000 0.0000 0.25957(2) 0.0347(3) Uani 1 3 d S . .
Fe02 Fe 0.80807(5) -0.00488(5) 0.253980(15) 0.0393(2) Uani 1 1 d . . .
O1 O 0.8905(2) -0.0399(2) 0.23835(5) 0.0396(7) Uani 1 1 d . . .
C1 C 0.8976(3) -0.0562(4) 0.21460(8) 0.0496(12) Uani 1 1 d . . .
H1A H 0.8577 -0.0385 0.2055 0.074 Uiso 1 1 calc R A .
H1B H 0.8735 -0.1241 0.2122 0.074 Uiso 1 1 calc R . .
C2 C 1.0000 0.0000 0.20551(16) 0.048(2) Uani 1 3 d S . .
C3 C 1.0000 0.0000 0.17768(17) 0.058(2) Uani 1 3 d S . .
C4 C 0.9704(5) 0.0701(5) 0.16778(10) 0.0708(17) Uani 1 1 d . . .
H4A H 1.0187 0.1346 0.1716 0.106 Uiso 1 1 calc R . .
H4B H 0.9104 0.0566 0.1747 0.106 Uiso 1 1 calc R . .
H4C H 0.9636 0.0629 0.1509 0.106 Uiso 1 1 calc R . .
O2 O 0.9137(2) 0.0302(2) 0.27673(5) 0.0373(7) Uani 1 1 d . . .
C5 C 0.9410(4) 0.1046(4) 0.29418(10) 0.0612(15) Uani 1 1 d . . .
H5A H 1.0102 0.1406 0.2957 0.092 Uiso 1 1 calc R A .
H5B H 0.9193 0.1484 0.2893 0.092 Uiso 1 1 calc R . .
C6 C 0.8985(5) 0.0616(6) 0.31621(11) 0.081(2) Uani 1 1 d . . .
H6A H 0.9161 0.1106 0.3280 0.121 Uiso 1 1 calc R . .
H6B H 0.9207 0.0188 0.3210 0.121 Uiso 1 1 calc R . .
H6C H 0.8299 0.0263 0.3146 0.121 Uiso 1 1 calc R . .
O3 O 0.7127(2) -0.0505(2) 0.22836(6) 0.0469(8) Uani 1 1 d . A .
O4 O 0.7207(2) -0.1285(2) 0.26958(6) 0.0453(8) Uani 1 1 d . A .
C7 C 0.6255(4) -0.1134(4) 0.22894(10) 0.0412(14) Uani 0.822(4) 1 d PD A 1
C8 C 0.5842(4) -0.1731(5) 0.24752(11) 0.0496(16) Uani 0.822(4) 1 d PD A 1
H8 H 0.5178 -0.2119 0.2474 0.060 Uiso 0.822(4) 1 calc PR A 1
C9 C 0.6324(4) -0.1803(4) 0.26618(11) 0.0467(15) Uani 0.822(4) 1 d PD A 1
C10 C 0.5691(4) -0.1132(4) 0.20788(11) 0.0537(17) Uani 0.822(4) 1 d PD A 1
C11 C 0.6166(12) -0.1208(12) 0.18613(16) 0.140(7) Uani 0.822(4) 1 d PD A 1
H11A H 0.5812 -0.1206 0.1725 0.210 Uiso 0.822(4) 1 calc PR A 1
H11B H 0.6186 -0.1795 0.1865 0.210 Uiso 0.822(4) 1 calc PR A 1
H11C H 0.6808 -0.0673 0.1853 0.210 Uiso 0.822(4) 1 calc PR A 1
C12 C 0.5826(9) -0.0157(6) 0.2049(2) 0.122(5) Uani 0.822(4) 1 d PD A 1
H12A H 0.5467 -0.0150 0.1914 0.182 Uiso 0.822(4) 1 calc PR A 1
H12B H 0.6494 0.0295 0.2025 0.182 Uiso 0.822(4) 1 calc PR A 1
H12C H 0.5603 0.0015 0.2188 0.182 Uiso 0.822(4) 1 calc PR A 1
C13 C 0.4670(6) -0.1912(9) 0.2077(2) 0.208(9) Uani 0.822(4) 1 d PD A 1
H13A H 0.4364 -0.1866 0.1936 0.312 Uiso 0.822(4) 1 calc PR A 1
H13B H 0.4347 -0.1850 0.2213 0.312 Uiso 0.822(4) 1 calc PR A 1
H13C H 0.4639 -0.2523 0.2081 0.312 Uiso 0.822(4) 1 calc PR A 1
C14 C 0.5823(5) -0.2477(5) 0.28666(14) 0.062(2) Uani 0.822(4) 1 d PD A 1
C15 C 0.6393(9) -0.2915(9) 0.2952(3) 0.091(3) Uani 0.822(4) 1 d PD A 1
H15A H 0.6449 -0.3290 0.2827 0.136 Uiso 0.822(4) 1 calc PR A 1
H15B H 0.6078 -0.3321 0.3085 0.136 Uiso 0.822(4) 1 calc PR A 1
H15C H 0.7021 -0.2418 0.2998 0.136 Uiso 0.822(4) 1 calc PR A 1
C16 C 0.4843(5) -0.3266(5) 0.28025(16) 0.083(3) Uani 0.822(4) 1 d PD A 1
H16A H 0.4888 -0.3626 0.2672 0.125 Uiso 0.822(4) 1 calc PR A 1
H16B H 0.4452 -0.2997 0.2758 0.125 Uiso 0.822(4) 1 calc PR A 1
H16C H 0.4561 -0.3682 0.2936 0.125 Uiso 0.822(4) 1 calc PR A 1
C17 C 0.5775(9) -0.1882(7) 0.30637(14) 0.121(5) Uani 0.822(4) 1 d PD A 1
H17A H 0.6408 -0.1363 0.3098 0.182 Uiso 0.822(4) 1 calc PR A 1
H17B H 0.5515 -0.2272 0.3203 0.182 Uiso 0.822(4) 1 calc PR A 1
H17C H 0.5372 -0.1628 0.3018 0.182 Uiso 0.822(4) 1 calc PR A 1
O5 O 0.8647(3) 0.1220(2) 0.23840(6) 0.0463(8) Uani 1 1 d . A 1
O6 O 0.7419(2) 0.0436(2) 0.27423(6) 0.0482(9) Uani 1 1 d . A 1
C18 C 0.8406(5) 0.1839(4) 0.23937(12) 0.0503(16) Uani 0.822(4) 1 d PD A 1
C19 C 0.7817(5) 0.1872(5) 0.25656(10) 0.0533(17) Uani 0.822(4) 1 d PD A 1
H19 H 0.7731 0.2402 0.2571 0.064 Uiso 0.822(4) 1 calc PR A 1
C20 C 0.7344(4) 0.1145(5) 0.27311(12) 0.0521(17) Uani 0.822(4) 1 d PD A 1
C21 C 0.8867(5) 0.2636(4) 0.22177(11) 0.054(2) Uani 0.822(4) 1 d PD A 1
C22 C 0.9930(6) 0.3150(6) 0.2268(2) 0.086(4) Uani 0.822(4) 1 d PD A 1
H22A H 1.0045 0.3418 0.2425 0.129 Uiso 0.822(4) 1 calc PR A 1
H22B H 1.0259 0.3655 0.2155 0.129 Uiso 0.822(4) 1 calc PR A 1
H22C H 1.0160 0.2705 0.2257 0.129 Uiso 0.822(4) 1 calc PR A 1
C23 C 0.8466(10) 0.3307(7) 0.2229(2) 0.082(3) Uani 0.822(4) 1 d PD A 1
H23A H 0.7803 0.2969 0.2183 0.124 Uiso 0.822(4) 1 calc PR A 1
H23B H 0.8820 0.3838 0.2124 0.124 Uiso 0.822(4) 1 calc PR A 1
H23C H 0.8520 0.3541 0.2388 0.124 Uiso 0.822(4) 1 calc PR A 1
C24 C 0.8631(6) 0.2143(5) 0.19791(12) 0.069(2) Uani 0.822(4) 1 d PD A 1
H24A H 0.7953 0.1838 0.1952 0.104 Uiso 0.822(4) 1 calc PR A 1
H24B H 0.8827 0.1669 0.1977 0.104 Uiso 0.822(4) 1 calc PR A 1
H24C H 0.8964 0.2608 0.1857 0.104 Uiso 0.822(4) 1 calc PR A 1
C25 C 0.6707(5) 0.1224(4) 0.29178(13) 0.064(2) Uani 0.822(4) 1 d PD A 1
C26 C 0.5688(5) 0.0519(7) 0.28499(17) 0.092(3) Uani 0.822(4) 1 d PD A 1
H26A H 0.5597 -0.0118 0.2850 0.138 Uiso 0.822(4) 1 calc PR A 1
H26B H 0.5559 0.0671 0.2695 0.138 Uiso 0.822(4) 1 calc PR A 1
H26C H 0.5259 0.0553 0.2962 0.138 Uiso 0.822(4) 1 calc PR A 1
C27 C 0.6912(7) 0.0950(7) 0.31577(13) 0.086(3) Uani 0.822(4) 1 d PD A 1
H27A H 0.7565 0.1388 0.3201 0.129 Uiso 0.822(4) 1 calc PR A 1
H27B H 0.6811 0.0310 0.3151 0.129 Uiso 0.822(4) 1 calc PR A 1
H27C H 0.6490 0.0979 0.3273 0.129 Uiso 0.822(4) 1 calc PR A 1
C28 C 0.6872(10) 0.2229(7) 0.2920(2) 0.160(6) Uani 0.822(4) 1 d PD A 1
H28A H 0.7513 0.2664 0.2972 0.240 Uiso 0.822(4) 1 calc PR A 1
H28B H 0.6423 0.2263 0.3026 0.240 Uiso 0.822(4) 1 calc PR A 1
H28C H 0.6784 0.2402 0.2763 0.240 Uiso 0.822(4) 1 calc PR A 1
C7A C 0.6782(15) 0.0240(12) 0.2864(4) 0.035(3) Uiso 0.178(4) 1 d PD A 2
C8A C 0.6216(15) -0.0718(12) 0.2906(4) 0.035(3) Uiso 0.178(4) 1 d PD A 2
H8A H 0.5641 -0.0934 0.2987 0.042 Uiso 0.178(4) 1 calc PR A 2
C9A C 0.6467(15) -0.1367(13) 0.2833(4) 0.035(3) Uiso 0.178(4) 1 d PD A 2
C10A C 0.6434(17) 0.0929(15) 0.2936(4) 0.035(3) Uiso 0.178(4) 1 d PD A 2
C11A C 0.7251(19) 0.1735(19) 0.3061(5) 0.066(4) Uiso 0.178(4) 1 d PD A 2
H11D H 0.7450 0.1488 0.3191 0.099 Uiso 0.178(4) 1 calc PR A 2
H11E H 0.7054 0.2168 0.3121 0.099 Uiso 0.178(4) 1 calc PR A 2
H11F H 0.7776 0.2069 0.2953 0.099 Uiso 0.178(4) 1 calc PR A 2
C12A C 0.580(2) 0.053(2) 0.3147(5) 0.066(4) Uiso 0.178(4) 1 d PD A 2
H12D H 0.6114 0.0358 0.3265 0.099 Uiso 0.178(4) 1 calc PR A 2
H12E H 0.5210 -0.0030 0.3101 0.099 Uiso 0.178(4) 1 calc PR A 2
H12F H 0.5663 0.1003 0.3210 0.099 Uiso 0.178(4) 1 calc PR A 2
C13A C 0.613(2) 0.127(2) 0.2731(5) 0.066(4) Uiso 0.178(4) 1 d PD A 2
H13D H 0.6617 0.1511 0.2612 0.099 Uiso 0.178(4) 1 calc PR A 2
H13E H 0.6015 0.1781 0.2781 0.099 Uiso 0.178(4) 1 calc PR A 2
H13F H 0.5544 0.0756 0.2667 0.099 Uiso 0.178(4) 1 calc PR A 2
C14A C 0.5790(18) -0.2423(14) 0.2889(4) 0.035(3) Uiso 0.178(4) 1 d PD A 2
C15A C 0.637(3) -0.287(3) 0.2961(9) 0.066(4) Uiso 0.178(4) 1 d PD A 2
H15D H 0.6711 -0.2575 0.3105 0.099 Uiso 0.178(4) 1 calc PR A 2
H15E H 0.6823 -0.2774 0.2838 0.099 Uiso 0.178(4) 1 calc PR A 2
H15F H 0.5955 -0.3543 0.2987 0.099 Uiso 0.178(4) 1 calc PR A 2
C16A C 0.525(2) -0.286(2) 0.2666(5) 0.066(4) Uiso 0.178(4) 1 d PD A 2
H16D H 0.4895 -0.2549 0.2622 0.099 Uiso 0.178(4) 1 calc PR A 2
H16E H 0.4818 -0.3529 0.2690 0.099 Uiso 0.178(4) 1 calc PR A 2
H16F H 0.5694 -0.2772 0.2542 0.099 Uiso 0.178(4) 1 calc PR A 2
C17A C 0.516(2) -0.255(2) 0.3098(5) 0.066(4) Uiso 0.178(4) 1 d PD A 2
H17D H 0.4764 -0.2278 0.3064 0.099 Uiso 0.178(4) 1 calc PR A 2
H17E H 0.5549 -0.2244 0.3234 0.099 Uiso 0.178(4) 1 calc PR A 2
H17F H 0.4756 -0.3227 0.3130 0.099 Uiso 0.178(4) 1 calc PR A 2
C18A C 0.8401(14) 0.1544(14) 0.2234(4) 0.035(3) Uiso 0.178(4) 1 d PD A 2
C19A C 0.7503(13) 0.1019(13) 0.2130(4) 0.035(3) Uiso 0.178(4) 1 d PD A 2
H19A H 0.7261 0.1328 0.2037 0.042 Uiso 0.178(4) 1 calc PR A 2
C20A C 0.6961(13) 0.0021(13) 0.2164(4) 0.035(3) Uiso 0.178(4) 1 d PD A 2
C21A C 0.900(2) 0.2589(16) 0.2173(5) 0.035(3) Uiso 0.178(4) 1 d PD A 2
C22A C 0.998(2) 0.301(3) 0.2284(8) 0.066(4) Uiso 0.178(4) 1 d PD A 2
H22D H 1.0360 0.3671 0.2241 0.099 Uiso 0.178(4) 1 calc PR A 2
H22E H 1.0290 0.2665 0.2228 0.099 Uiso 0.178(4) 1 calc PR A 2
H22F H 0.9919 0.2950 0.2453 0.099 Uiso 0.178(4) 1 calc PR A 2
C23A C 0.854(4) 0.318(3) 0.2235(10) 0.066(4) Uiso 0.178(4) 1 d PD A 2
H23D H 0.8960 0.3839 0.2191 0.099 Uiso 0.178(4) 1 calc PR A 2
H23E H 0.8420 0.3146 0.2403 0.099 Uiso 0.178(4) 1 calc PR A 2
H23F H 0.7943 0.2939 0.2151 0.099 Uiso 0.178(4) 1 calc PR A 2
C24A C 0.906(3) 0.258(3) 0.1906(5) 0.066(4) Uiso 0.178(4) 1 d PD A 2
H24D H 0.9442 0.3224 0.1849 0.099 Uiso 0.178(4) 1 calc PR A 2
H24E H 0.8426 0.2301 0.1840 0.099 Uiso 0.178(4) 1 calc PR A 2
H24F H 0.9347 0.2207 0.1859 0.099 Uiso 0.178(4) 1 calc PR A 2
C25A C 0.6050(13) -0.0572(15) 0.2024(4) 0.035(3) Uiso 0.178(4) 1 d PD A 2
C26A C 0.606(3) -0.141(2) 0.1909(8) 0.066(4) Uiso 0.178(4) 1 d PD A 2
H26D H 0.6164 -0.1777 0.2027 0.099 Uiso 0.178(4) 1 calc PR A 2
H26E H 0.6575 -0.1176 0.1795 0.099 Uiso 0.178(4) 1 calc PR A 2
H26F H 0.5463 -0.1807 0.1831 0.099 Uiso 0.178(4) 1 calc PR A 2
C27A C 0.589(2) -0.001(2) 0.1830(5) 0.066(4) Uiso 0.178(4) 1 d PD A 2
H27D H 0.5863 0.0517 0.1899 0.099 Uiso 0.178(4) 1 calc PR A 2
H27E H 0.5299 -0.0426 0.1750 0.099 Uiso 0.178(4) 1 calc PR A 2
H27F H 0.6411 0.0222 0.1719 0.099 Uiso 0.178(4) 1 calc PR A 2
C28A C 0.5211(18) -0.091(2) 0.2192(5) 0.066(4) Uiso 0.178(4) 1 d PD A 2
H28D H 0.5209 -0.0363 0.2260 0.099 Uiso 0.178(4) 1 calc PR A 2
H28E H 0.5268 -0.1286 0.2316 0.099 Uiso 0.178(4) 1 calc PR A 2
H28F H 0.4622 -0.1292 0.2108 0.099 Uiso 0.178(4) 1 calc PR A 2

loop_
_atom_site_aniso_label
_atom_site_aniso_U_11
_atom_site_aniso_U_22
_atom_site_aniso_U_33
_atom_site_aniso_U_23
_atom_site_aniso_U_13
_atom_site_aniso_U_12
Fe01 0.0300(4) 0.0300(4) 0.0440(7) 0.000 0.000 0.01498(18)
Fe02 0.0304(3) 0.0324(4) 0.0562(5) 0.0048(3) 0.0008(3) 0.0165(3)
O1 0.0362(17) 0.0407(16) 0.0412(18) -0.0047(14) -0.0007(14) 0.0187(14)
C1 0.038(3) 0.049(3) 0.053(3) 0.006(3) -0.006(2) 0.016(2)
C2 0.045(3) 0.045(3) 0.055(5) 0.000 0.000 0.0223(14)
C3 0.060(3) 0.060(3) 0.053(6) 0.000 0.000 0.0299(17)
C4 0.084(4) 0.082(5) 0.051(3) -0.002(3) -0.012(3) 0.044(4)
O2 0.0352(16) 0.0346(15) 0.0444(18) 0.0016(13) 0.0065(14) 0.0192(14)
C5 0.045(3) 0.069(4) 0.066(4) -0.008(3) 0.000(3) 0.026(3)
C6 0.059(4) 0.096(5) 0.083(5) 0.012(4) 0.007(3) 0.035(4)
O3 0.0377(18) 0.048(2) 0.055(2) 0.0079(17) 0.0000(15) 0.0214(17)
O4 0.0353(18) 0.0394(18) 0.057(2) 0.0049(16) -0.0032(15) 0.0154(16)
C7 0.037(3) 0.040(3) 0.050(4) 0.000(3) -0.001(3) 0.021(3)
C8 0.032(3) 0.056(4) 0.060(4) 0.005(3) 0.001(3) 0.021(3)
C9 0.039(3) 0.035(3) 0.064(4) 0.010(3) 0.010(3) 0.018(3)
C10 0.053(4) 0.053(4) 0.047(4) 0.002(3) -0.014(3) 0.020(3)
C11 0.176(14) 0.254(19) 0.065(7) -0.022(10) -0.025(8) 0.162(15)
C12 0.174(12) 0.098(7) 0.123(9) -0.036(7) -0.089(9) 0.091(8)
C13 0.089(7) 0.203(15) 0.190(12) 0.126(11) -0.088(8) -0.033(8)
C14 0.052(4) 0.041(4) 0.075(5) 0.007(4) -0.003(4) 0.010(3)
C15 0.066(5) 0.080(6) 0.115(8) 0.064(6) 0.011(5) 0.028(5)
C16 0.048(4) 0.080(6) 0.090(6) 0.026(5) -0.004(4) 0.007(4)
C17 0.161(11) 0.084(7) 0.067(5) 0.013(5) 0.051(7) 0.023(7)
O5 0.0427(19) 0.0353(17) 0.060(2) 0.0060(17) 0.0013(17) 0.0186(15)
O6 0.044(2) 0.045(2) 0.061(2) -0.0028(17) -0.0008(17) 0.0264(17)
C18 0.048(4) 0.038(3) 0.066(4) -0.001(3) -0.008(3) 0.022(3)
C19 0.079(5) 0.041(3) 0.053(4) -0.004(3) -0.003(4) 0.040(4)
C20 0.046(4) 0.050(4) 0.064(4) -0.003(3) -0.007(3) 0.027(3)
C21 0.078(6) 0.039(3) 0.049(5) 0.010(3) -0.003(4) 0.031(4)
C22 0.061(5) 0.038(4) 0.128(8) 0.025(5) -0.019(5) 0.001(4)
C23 0.148(9) 0.056(5) 0.060(5) -0.001(4) -0.020(5) 0.064(5)
C24 0.092(6) 0.051(4) 0.070(5) 0.019(4) 0.014(5) 0.040(4)
C25 0.065(5) 0.059(5) 0.079(5) -0.001(4) 0.016(4) 0.039(4)
C26 0.053(5) 0.133(9) 0.099(7) -0.009(7) -0.013(5) 0.053(5)
C27 0.091(6) 0.092(6) 0.072(6) -0.002(5) 0.006(5) 0.044(5)
C28 0.206(15) 0.123(10) 0.196(13) -0.002(10) 0.095(12) 0.115(11)

loop_
_atom_type_symbol
_atom_type_description
_atom_type_scat_dispersion_real
_atom_type_scat_dispersion_imag
_atom_type_scat_source
C C 0.0033 0.0016 'International Tables Vol C Tables 4.2.6.8 and 6.1.1.4'
H H 0.0000 0.0000 'International Tables Vol C Tables 4.2.6.8 and 6.1.1.4'
O O 0.0106 0.0060 'International Tables Vol C Tables 4.2.6.8 and 6.1.1.4'
Fe Fe 0.3463 0.8444 'International Tables Vol C Tables 4.2.6.8 and 6.1.1.4'

loop_
_geom_angle_atom_site_label_1
_geom_angle_atom_site_label_2
_geom_angle_atom_site_label_3
_geom_angle
_geom_angle_site_symmetry_1
_geom_angle_site_symmetry_3
O2 Fe01 O2 97.33(13) . 3_765
O2 Fe01 O2 97.33(13) . 2_645
O2 Fe01 O2 97.33(13) 3_765 2_645
O2 Fe01 O1 158.29(13) . 2_645
O2 Fe01 O1 103.83(12) 3_765 2_645
O2 Fe01 O1 75.39(12) 2_645 2_645
O2 Fe01 O1 103.83(12) . 3_765
O2 Fe01 O1 75.39(12) 3_765 3_765
O2 Fe01 O1 158.29(13) 2_645 3_765
O1 Fe01 O1 86.39(13) 2_645 3_765
O2 Fe01 O1 75.39(12) . .
O2 Fe01 O1 158.29(13) 3_765 .
O2 Fe01 O1 103.83(12) 2_645 .
O1 Fe01 O1 86.39(13) 2_645 .
O1 Fe01 O1 86.39(13) 3_765 .
O1 Fe02 O3 94.47(14) . .
O1 Fe02 O6 169.66(14) . .
O3 Fe02 O6 95.71(14) . .
O1 Fe02 O2 75.96(12) . .
O3 Fe02 O2 170.29(14) . .
O6 Fe02 O2 93.91(13) . .
O1 Fe02 O5 94.03(13) . .
O3 Fe02 O5 85.95(14) . .
O6 Fe02 O5 84.86(14) . .
O2 Fe02 O5 96.19(13) . .
O1 Fe02 O4 99.14(14) . .
O3 Fe02 O4 85.52(14) . .
O6 Fe02 O4 83.51(14) . .
O2 Fe02 O4 94.33(12) . .
O5 Fe02 O4 164.81(14) . .
C1 O1 Fe02 130.1(3) . .
C1 O1 Fe01 120.6(3) . .
Fe02 O1 Fe01 105.49(14) . .
O1 C1 C2 112.5(5) . .
C1 C2 C1 109.2(4) . 2_645
C1 C2 C1 109.2(4) . 3_765
C1 C2 C1 109.2(4) 2_645 3_765
C1 C2 C3 109.8(4) . .
C1 C2 C3 109.8(4) 2_645 .
C1 C2 C3 109.8(4) 3_765 .
C4 C3 C4 107.5(4) 2_645 3_765
C4 C3 C4 107.5(4) 2_645 .
C4 C3 C4 107.5(4) 3_765 .
C4 C3 C2 111.4(4) 2_645 .
C4 C3 C2 111.4(4) 3_765 .
C4 C3 C2 111.4(4) . .
C5 O2 Fe01 126.2(3) . .
C5 O2 Fe02 122.9(3) . .
Fe01 O2 Fe02 103.02(14) . .
C6 C5 O2 108.8(5) . .
C20A O3 C7 91.6(9) . .
C20A O3 Fe02 123.6(8) . .
C7 O3 Fe02 129.2(4) . .
C9 O4 C9A 51.6(9) . .
C9 O4 Fe02 126.9(4) . .
C9A O4 Fe02 119.6(8) . .
O3 C7 C8 123.2(5) . .
O3 C7 C10 114.4(5) . .
C8 C7 C10 122.3(5) . .
C9 C8 C7 124.6(6) . .
O4 C9 C8 125.0(6) . .
O4 C9 C14 112.4(5) . .
C8 C9 C14 122.3(5) . .
C12 C10 C11 100.6(9) . .
C12 C10 C13 114.0(9) . .
C11 C10 C13 108.8(10) . .
C12 C10 C7 109.0(6) . .
C11 C10 C7 108.6(7) . .
C13 C10 C7 114.8(6) . .
C15 C14 C16 108.3(7) . .
C15 C14 C17 107.8(9) . .
C16 C14 C17 110.8(8) . .
C15 C14 C9 110.6(6) . .
C16 C14 C9 112.5(6) . .
C17 C14 C9 106.8(6) . .
C18 O5 Fe02 130.0(4) . .
C20 O6 Fe02 132.3(4) . .
O5 C18 C19 124.1(6) . .
O5 C18 C21 116.1(6) . .
C19 C18 C21 119.5(5) . .
C18 C19 C20 122.6(6) . .
O6 C20 C19 124.0(6) . .
O6 C20 C25 115.7(6) . .
C19 C20 C25 120.3(6) . .
C18 C21 C22 106.6(6) . .
C18 C21 C24 104.8(5) . .
C22 C21 C24 112.0(7) . .
C18 C21 C23 112.2(6) . .
C22 C21 C23 111.8(7) . .
C24 C21 C23 109.2(6) . .
C28 C25 C26 110.7(8) . .
C28 C25 C27 111.1(8) . .
C26 C25 C27 108.8(7) . .
C28 C25 C20 109.4(6) . .
C26 C25 C20 106.7(6) . .
C27 C25 C20 110.0(6) . .
C8A C7A C10A 119.6(17) . .
C9A C8A C7A 121.9(18) . .
C8A C9A O4 132.5(16) . .
C8A C9A C14A 118.1(17) . .
O4 C9A C14A 109.1(14) . .
C13A C10A C11A 111(2) . .
C13A C10A C12A 120(2) . .
C11A C10A C12A 96.5(18) . .
C13A C10A C7A 112.3(18) . .
C11A C10A C7A 106.1(19) . .
C12A C10A C7A 108.8(17) . .
C16A C14A C15A 111(2) . .
C16A C14A C17A 114(2) . .
C15A C14A C17A 105(2) . .
C16A C14A C9A 105.7(18) . .
C15A C14A C9A 109(2) . .
C17A C14A C9A 112.2(19) . .
C19A C18A C21A 118.4(17) . .
C18A C19A C20A 120.0(18) . .
O3 C20A C19A 130.2(16) . .
O3 C20A C25A 109.5(14) . .
C19A C20A C25A 120.2(16) . .
C18A C21A C22A 110(2) . .
C18A C21A C24A 103.0(19) . .
C22A C21A C24A 111(2) . .
C18A C21A C23A 114(2) . .
C22A C21A C23A 111(2) . .
C24A C21A C23A 107(2) . .
C26A C25A C20A 110(2) . .
C26A C25A C28A 111(2) . .
C20A C25A C28A 107.9(17) . .
C26A C25A C27A 108(2) . .
C20A C25A C27A 113.5(18) . .
C28A C25A C27A 106.3(19) . .

loop_
_geom_bond_atom_site_label_1
_geom_bond_atom_site_label_2
_geom_bond_distance
_geom_bond_site_symmetry_2
Fe01 O2 1.984(3) .
Fe01 O2 1.984(3) 3_765
Fe01 O2 1.984(3) 2_645
Fe01 O1 1.996(3) 2_645
Fe01 O1 1.996(3) 3_765
Fe01 O1 1.996(3) .
Fe02 O1 1.938(3) .
Fe02 O3 2.006(3) .
Fe02 O6 2.011(3) .
Fe02 O2 2.016(3) .
Fe02 O5 2.020(3) .
Fe02 O4 2.020(3) .
O1 C1 1.411(6) .
C1 C2 1.551(6) .
C2 C1 1.551(6) 2_645
C2 C1 1.551(6) 3_765
C2 C3 1.604(13) .
C3 C4 1.565(7) 2_645
C3 C4 1.565(7) 3_765
C3 C4 1.565(7) .
O2 C5 1.469(6) .
C5 C6 1.451(8) .
O3 C20A 1.24(2) .
O3 C7 1.282(7) .
O4 C9 1.277(7) .
O4 C9A 1.40(2) .
C7 C8 1.379(8) .
C7 C10 1.528(8) .
C8 C9 1.376(8) .
C9 C14 1.545(9) .
C10 C12 1.514(7) .
C10 C11 1.515(7) .
C10 C13 1.519(7) .
C14 C15 1.521(6) .
C14 C16 1.523(7) .
C14 C17 1.526(7) .
O5 C18 1.263(7) .
O6 C20 1.233(7) .
C18 C19 1.406(9) .
C18 C21 1.525(9) .
C19 C20 1.418(9) .
C20 C25 1.551(10) .
C21 C22 1.540(6) .
C21 C24 1.544(6) .
C21 C23 1.544(6) .
C25 C28 1.535(7) .
C25 C26 1.535(7) .
C25 C27 1.542(7) .
C7A C8A 1.392(18) .
C7A C10A 1.559(19) .
C8A C9A 1.389(18) .
C9A C14A 1.556(18) .
C10A C13A 1.505(19) .
C10A C11A 1.516(19) .
C10A C12A 1.521(19) .
C14A C16A 1.520(18) .
C14A C15A 1.524(17) .
C14A C17A 1.536(19) .
C18A C19A 1.417(18) .
C18A C21A 1.534(18) .
C19A C20A 1.436(18) .
C20A C25A 1.543(18) .
C21A C22A 1.537(18) .
C21A C24A 1.544(19) .
C21A C23A 1.552(19) .
C25A C26A 1.538(19) .
C25A C28A 1.545(19) .
C25A C27A 1.547(19) .
